data_2200203
loop_
_publ_author_name
'Mori, Akira'
'Kubo, Kanji'
' Yin, Bing Zhu'
'Takeshita, Hitoshi'

_publ_section_title
18-Isopropyl-15-(4-nitrophenyl)-5,8,11-trioxa-2,14-dithiabicyclo[14.4.1]henicosa-1(20),16,18-trien-21-one
_journal_issue 2
_journal_name_full 'Acta Crystallographica Section E'
_journal_page_first o129
_journal_page_last o130
_journal_paper_doi 10.1107/S1600536801001027
_journal_volume 57
_journal_year 2001
_chemical_formula_moiety 'C25 H31 N O6 S2'
_chemical_formula_sum 'C25 H31 N O6 S2'
_chemical_formula_weight 505.63
_chemical_name_systematic
;
 ?
;
_space_group_IT_number 14
_symmetry_cell_setting monoclinic
_symmetry_space_group_name_Hall '-P 2ybc'
_symmetry_space_group_name_H-M 'P 1 21/c 1'
_cell_angle_alpha 90.00
_cell_angle_beta 94.882(6)
_cell_angle_gamma 90.00
_cell_formula_units_Z 4
_cell_length_a 11.6630(10)
_cell_length_b 18.862(2)
_cell_length_c 11.3630(10)
_cell_measurement_reflns_used 20
_cell_measurement_temperature 296(2)
_cell_measurement_theta_max 18.0
_cell_measurement_theta_min 10.1
_cell_volume 2490.6(4)
_computing_cell_refinement ' CAD-4 Software'
_computing_data_collection ' CAD-4 Software (Enraf-Nonius, 1989)'
_computing_data_reduction ' MolEN (Fair, 1990)'
_computing_molecular_graphics 'Xtal_GX (Hall & du Boulay, 1995)'
_computing_publication_material SHELXL97
_computing_structure_refinement 'SHELXL97 (Sheldrick, 1997)'
_computing_structure_solution 'SIR97 (Altomare et al., 1999)'
_diffrn_ambient_temperature 296(2)
_diffrn_measured_fraction_theta_full .000
_diffrn_measured_fraction_theta_max .999
_diffrn_measurement_device_type 'Enraf-Nonius FR590'
_diffrn_measurement_method \w--2\q
_diffrn_radiation_monochromator graphite
_diffrn_radiation_source 'fine-focus sealed tube'
_diffrn_radiation_type MoK\a
_diffrn_radiation_wavelength .71073
_diffrn_reflns_av_R_equivalents .037
_diffrn_reflns_av_sigmaI/netI .1419
_diffrn_reflns_limit_h_max 14
_diffrn_reflns_limit_h_min -14
_diffrn_reflns_limit_k_max 23
_diffrn_reflns_limit_k_min 0
_diffrn_reflns_limit_l_max 14
_diffrn_reflns_limit_l_min 0
_diffrn_reflns_number 5321
_diffrn_reflns_theta_full .50
_diffrn_reflns_theta_max 26.29
_diffrn_reflns_theta_min 2.63
_diffrn_standards_decay_% .6
_diffrn_standards_interval_time 120
_diffrn_standards_number 3
_exptl_absorpt_coefficient_mu .255
_exptl_absorpt_correction_T_max 1.000
_exptl_absorpt_correction_T_min .982
_exptl_absorpt_correction_type '\y scan'
_exptl_absorpt_process_details '(North et al., 1968)'
_exptl_crystal_colour yellow
_exptl_crystal_density_diffrn 1.348
_exptl_crystal_density_meas ?
_exptl_crystal_description prism
_exptl_crystal_F_000 1072
_exptl_crystal_size_max .3
_exptl_crystal_size_mid .2
_exptl_crystal_size_min .2
_refine_diff_density_max .288
_refine_diff_density_min -.274
_refine_ls_extinction_method none
_refine_ls_goodness_of_fit_ref 1.000
_refine_ls_hydrogen_treatment constr
_refine_ls_matrix_type full
_refine_ls_number_parameters 307
_refine_ls_number_reflns 5059
_refine_ls_number_restraints 0
_refine_ls_restrained_S_all 1.000
_refine_ls_R_factor_all .194
_refine_ls_R_factor_gt .055
_refine_ls_shift/su_max <0.001
_refine_ls_shift/su_mean <0.001
_refine_ls_structure_factor_coef Fsqd
_refine_ls_weighting_details 'calc w = 1/[\s^2^(Fo^2^)+(0.0606P)^2^+0.8224P] where P = (Fo^2^+2Fc^2^)/3'
_refine_ls_weighting_scheme calc
_refine_ls_wR_factor_ref .167
_reflns_number_gt 2259
_reflns_number_total 5059
_reflns_threshold_expression I>2\s(I)
_cod_data_source_file ob6022.cif
_cod_data_source_block 1
_cod_depositor_comments
;
The following automatic conversions were performed:

'_exptl_crystal_density_meas' value 'not measured' was changed to '?'
- the value is perceived as not measured.

Automatic conversion script
Id: cif_fix_values 3008 2015-01-20 13:52:24Z robertas 
;
_cod_original_cell_volume 2490.6(3)
_cod_original_sg_symbol_H-M 'P 21/c'
_cod_database_code 2200203

loop_
_symmetry_equiv_pos_as_xyz
'x, y, z'
'-x, y+1/2, -z+1/2'
'-x, -y, -z'
'x, -y-1/2, z-1/2'

loop_
_atom_site_label
_atom_site_fract_x
_atom_site_fract_y
_atom_site_fract_z
_atom_site_U_iso_or_equiv
_atom_site_adp_type
_atom_site_calc_flag
_atom_site_refinement_flags
_atom_site_occupancy
_atom_site_disorder_assembly
_atom_site_disorder_group
_atom_site_type_symbol
S1 .81595(9) -.01427(6) .56115(10) .0506(3) Uani d . 1 . . S
S2 .46212(9) .22020(6) .32535(11) .0579(3) Uani d . 1 . . S
O1 .6073(2) .17902(16) .5094(3) .0653(9) Uani d . 1 . . O
O2 .6767(3) -.08465(17) .3318(3) .0685(9) Uani d . 1 . . O
O3 .4360(4) -.0311(2) .2020(3) .1099(14) Uani d . 1 . . O
O4 .3702(3) .11006(19) .1300(3) .0876(11) Uani d . 1 . . O
O5 1.0530(3) .2891(2) .9126(4) .1081(14) Uani d . 1 . . O
O6 1.1901(3) .2278(2) .8541(3) .1036(14) Uani d . 1 . . O
N1 1.0883(4) .2428(2) .8531(3) .0656(11) Uani d . 1 . . N
C1 .6497(3) .1583(2) .4195(4) .0456(10) Uani d . 1 . . C
C2 .7467(3) .10843(19) .4312(3) .0408(9) Uani d . 1 . . C
C3 .8217(3) .0921(2) .3509(4) .0486(10) Uani d . 1 . . C
H3 .8797 .0613 .3797 .058 Uiso calc R 1 . . H
C4 .8300(3) .1124(2) .2318(4) .0482(10) Uani d . 1 . . C
C5 .7444(4) .1476(2) .1657(4) .0561(12) Uani d . 1 . . C
H5 .7591 .1557 .0877 .067 Uiso calc R 1 . . H
C6 .6376(4) .1735(2) .1966(4) .0562(12) Uani d . 1 . . C
H6 .5888 .1894 .1331 .067 Uiso calc R 1 . . H
C7 .5938(3) .1792(2) .3032(4) .0452(10) Uani d . 1 . . C
C8 .9397(4) .0905(2) .1787(4) .0593(12) Uani d . 1 . . C
H8 1.0019 .0978 .2412 .071 Uiso calc R 1 . . H
C9 .9719(4) .1331(3) .0762(4) .0781(16) Uani d . 1 . . C
H9A 1.0433 .1158 .0510 .117 Uiso calc R 1 . . H
H9B .9805 .1819 .0989 .117 Uiso calc R 1 . . H
H9C .9128 .1289 .0124 .117 Uiso calc R 1 . . H
C10 .9374(4) .0110(2) .1542(4) .0735(14) Uani d . 1 . . C
H10A .9181 -.0139 .2234 .110 Uiso calc R 1 . . H
H10B 1.0118 -.0041 .1337 .110 Uiso calc R 1 . . H
H10C .8809 .0010 .0899 .110 Uiso calc R 1 . . H
C11 .7674(3) .07791(19) .5566(3) .0418(9) Uani d . 1 . . C
H11 .6939 .0796 .5924 .050 Uiso calc R 1 . . H
C12 .6801(4) -.0610(2) .5373(4) .0629(13) Uani d . 1 . . C
H12A .6947 -.1111 .5499 .076 Uiso calc R 1 . . H
H12B .6309 -.0455 .5970 .076 Uiso calc R 1 . . H
C13 .6148(4) -.0520(2) .4183(4) .0626(13) Uani d . 1 . . C
H13A .5393 -.0735 .4186 .075 Uiso calc R 1 . . H
H13B .6048 -.0020 .4005 .075 Uiso calc R 1 . . H
C14 .6350(5) -.0687(3) .2141(4) .0869(17) Uani d . 1 . . C
H14A .6825 -.0934 .1613 .104 Uiso calc R 1 . . H
H14B .6448 -.0183 .2014 .104 Uiso calc R 1 . . H
C15 .5119(5) -.0872(3) .1798(5) .0970(19) Uani d . 1 . . C
H15A .5029 -.0989 .0964 .116 Uiso calc R 1 . . H
H15B .4914 -.1288 .2237 .116 Uiso calc R 1 . . H
C16 .3625(5) -.0142(3) .1077(5) .0846(16) Uani d . 1 . . C
H16A .3088 -.0530 .0920 .101 Uiso calc R 1 . . H
H16B .4057 -.0086 .0391 .101 Uiso calc R 1 . . H
C17 .2976(4) .0509(3) .1246(5) .0799(15) Uani d . 1 . . C
H17A .2386 .0566 .0597 .096 Uiso calc R 1 . . H
H17B .2598 .0475 .1972 .096 Uiso calc R 1 . . H
C18 .3107(4) .1729(3) .1419(5) .0912(18) Uani d . 1 . . C
H18A .2554 .1667 .2001 .109 Uiso calc R 1 . . H
H18B .2685 .1846 .0671 .109 Uiso calc R 1 . . H
C19 .3905(4) .2333(2) .1792(4) .0663(13) Uani d . 1 . . C
H19A .3468 .2771 .1782 .080 Uiso calc R 1 . . H
H19B .4480 .2380 .1228 .080 Uiso calc R 1 . . H
C20 .8527(3) .1218(2) .6332(3) .0425(10) Uani d . 1 . . C
C21 .9691(3) .1202(2) .6194(4) .0502(11) Uani d . 1 . . C
H21 .9961 .0922 .5603 .060 Uiso calc R 1 . . H
C22 1.0461(4) .1593(2) .6917(4) .0549(11) Uani d . 1 . . C
H22 1.1245 .1569 .6826 .066 Uiso calc R 1 . . H
C23 1.0067(4) .2015(2) .7762(4) .0484(10) Uani d . 1 . . C
C24 .8917(4) .2062(2) .7908(4) .0550(11) Uani d . 1 . . C
H24 .8656 .2362 .8478 .066 Uiso calc R 1 . . H
C25 .8148(4) .1660(2) .7196(4) .0528(11) Uani d . 1 . . C
H25 .7366 .1685 .7297 .063 Uiso calc R 1 . . H

loop_
_atom_site_aniso_label
_atom_site_aniso_U_11
_atom_site_aniso_U_22
_atom_site_aniso_U_33
_atom_site_aniso_U_12
_atom_site_aniso_U_13
_atom_site_aniso_U_23
S1 .0535(6) .0444(6) .0535(7) .0040(5) .0024(5) .0071(6)
S2 .0490(7) .0513(7) .0724(8) .0109(5) -.0010(6) .0080(6)
O1 .068(2) .077(2) .052(2) .0287(17) .0085(16) -.0043(17)
O2 .067(2) .078(2) .059(2) .0078(17) -.0008(17) -.0060(18)
O3 .143(3) .095(3) .080(3) .056(3) -.055(2) -.032(2)
O4 .070(2) .065(2) .126(3) .010(2) -.003(2) -.012(2)
O5 .112(3) .103(3) .105(3) .000(3) -.012(2) -.057(3)
O6 .065(2) .142(4) .102(3) -.021(2) -.006(2) -.033(3)
N1 .078(3) .065(3) .051(2) -.015(2) -.009(2) -.010(2)
C1 .043(2) .041(2) .052(3) -.0034(19) -.001(2) -.007(2)
C2 .039(2) .036(2) .047(2) .0004(18) -.0003(19) .0020(19)
C3 .048(2) .047(3) .051(3) .003(2) .009(2) .003(2)
C4 .055(3) .047(3) .044(3) .004(2) .008(2) .005(2)
C5 .063(3) .067(3) .039(2) -.002(2) .011(2) .003(2)
C6 .056(3) .060(3) .051(3) .002(2) -.003(2) .016(2)
C7 .037(2) .040(2) .057(3) .0014(18) -.005(2) .008(2)
C8 .064(3) .066(3) .049(3) .012(2) .011(2) .005(2)
C9 .081(4) .072(4) .085(4) .000(3) .031(3) .008(3)
C10 .086(4) .062(3) .075(3) .016(3) .020(3) -.003(3)
C11 .045(2) .037(2) .044(2) .0070(18) .0069(18) .0063(19)
C12 .068(3) .055(3) .067(3) -.011(2) .015(3) .006(2)
C13 .057(3) .061(3) .071(3) -.005(2) .008(3) -.005(3)
C14 .103(4) .092(4) .064(4) -.009(3) -.005(3) .000(3)
C15 .104(5) .079(4) .100(5) .019(4) -.037(4) -.031(3)
C16 .097(4) .075(4) .077(4) .002(3) -.021(3) -.003(3)
C17 .079(4) .081(4) .076(4) .003(3) -.016(3) .004(3)
C18 .074(4) .085(4) .109(5) .012(3) -.024(3) -.007(4)
C19 .057(3) .059(3) .080(3) .015(2) -.013(2) .017(3)
C20 .051(2) .040(2) .037(2) .0063(19) .0042(19) .005(2)
C21 .050(3) .051(3) .050(3) .004(2) .010(2) .001(2)
C22 .043(2) .066(3) .055(3) -.005(2) .003(2) .002(2)
C23 .059(3) .043(2) .042(3) .001(2) .001(2) .003(2)
C24 .063(3) .059(3) .043(3) .009(2) .003(2) -.008(2)
C25 .046(2) .060(3) .052(3) .007(2) .003(2) .002(2)

loop_
_atom_type_symbol
_atom_type_description
_atom_type_scat_dispersion_real
_atom_type_scat_dispersion_imag
_atom_type_scat_source
C C .0033 .0016 'International Tables Vol C Tables 4.2.6.8 and 6.1.1.4'
H H .0000 .0000 'International Tables Vol C Tables 4.2.6.8 and 6.1.1.4'
N N .0061 .0033 'International Tables Vol C Tables 4.2.6.8 and 6.1.1.4'
O O .0106 .0060 'International Tables Vol C Tables 4.2.6.8 and 6.1.1.4'
S S .1246 .1234 'International Tables Vol C Tables 4.2.6.8 and 6.1.1.4'

loop_
_geom_angle_atom_site_label_1
_geom_angle_atom_site_label_2
_geom_angle_atom_site_label_3
_geom_angle
C12 S1 C11 101.1(2)
C7 S2 C19 105.6(2)
C13 O2 C14 114.2(4)
C16 O3 C15 113.5(4)
C18 O4 C17 112.3(4)
O5 N1 O6 123.0(4)
O5 N1 C23 119.3(4)
O6 N1 C23 117.7(4)
O1 C1 C2 119.1(4)
O1 C1 C7 118.6(4)
C2 C1 C7 122.0(4)
C3 C2 C1 128.5(4)
C3 C2 C11 118.8(3)
C1 C2 C11 112.5(3)
C2 C3 C4 133.1(4)
C5 C4 C3 123.3(4)
C5 C4 C8 120.9(4)
C3 C4 C8 115.8(4)
C4 C5 C6 130.6(4)
C7 C6 C5 131.0(4)
C6 C7 C1 127.3(4)
C6 C7 S2 124.2(3)
C1 C7 S2 108.3(3)
C9 C8 C4 116.3(4)
C9 C8 C10 112.8(4)
C4 C8 C10 109.7(4)
C20 C11 C2 111.8(3)
C20 C11 S1 108.5(3)
C2 C11 S1 114.0(3)
C13 C12 S1 116.7(3)
O2 C13 C12 109.1(4)
O2 C14 C15 116.1(5)
O3 C15 C14 112.3(5)
O3 C16 C17 113.2(4)
O4 C17 C16 110.9(5)
O4 C18 C19 111.8(4)
C18 C19 S2 112.3(3)
C21 C20 C25 118.0(4)
C21 C20 C11 121.9(4)
C25 C20 C11 120.1(4)
C22 C21 C20 121.2(4)
C23 C22 C21 119.5(4)
C22 C23 C24 121.3(4)
C22 C23 N1 119.5(4)
C24 C23 N1 119.2(4)
C23 C24 C25 119.1(4)
C24 C25 C20 120.9(4)

loop_
_geom_bond_atom_site_label_1
_geom_bond_atom_site_label_2
_geom_bond_site_symmetry_2
_geom_bond_distance
_geom_bond_publ_flag
S1 C12 . 1.813(4) ?
S1 C11 . 1.828(4) ?
S2 C7 . 1.756(4) yes
S2 C19 . 1.811(4) ?
O1 C1 . 1.236(4) yes
O2 C13 . 1.409(5) ?
O2 C14 . 1.417(5) ?
O3 C16 . 1.352(5) ?
O3 C15 . 1.416(6) ?
O4 C18 . 1.386(6) ?
O4 C17 . 1.399(6) ?
O5 N1 . 1.198(5) ?
O6 N1 . 1.219(5) ?
N1 C23 . 1.462(5) ?
C1 C2 . 1.469(5) yes
C1 C7 . 1.476(5) yes
C2 C3 . 1.352(5) yes
C2 C11 . 1.537(5) ?
C3 C4 . 1.417(5) yes
C4 C5 . 1.369(6) yes
C4 C8 . 1.517(5) ?
C5 C6 . 1.410(6) yes
C6 C7 . 1.359(6) yes
C8 C9 . 1.489(6) ?
C8 C10 . 1.525(6) ?
C11 C20 . 1.512(5) ?
C12 C13 . 1.504(6) ?
C14 C15 . 1.497(7) ?
C16 C17 . 1.464(7) ?
C18 C19 . 1.509(7) ?
C20 C21 . 1.379(5) ?
C20 C25 . 1.389(5) ?
C21 C22 . 1.379(6) ?
C22 C23 . 1.356(6) ?
C23 C24 . 1.368(6) ?
C24 C25 . 1.383(6) ?

loop_
_geom_torsion_atom_site_label_1
_geom_torsion_atom_site_label_2
_geom_torsion_atom_site_label_3
_geom_torsion_atom_site_label_4
_geom_torsion
_geom_torsion_publ_flag
O1 C1 C2 C3 -163.2(4) ?
C7 C1 C2 C3 23.0(6) ?
O1 C1 C2 C11 10.8(5) ?
C7 C1 C2 C11 -163.0(3) ?
C1 C2 C3 C4 -4.1(7) ?
C11 C2 C3 C4 -177.8(4) ?
C2 C3 C4 C5 -11.2(7) ?
C2 C3 C4 C8 170.7(4) ?
C3 C4 C5 C6 3.1(8) ?
C8 C4 C5 C6 -179.0(4) ?
C4 C5 C6 C7 9.2(8) ?
C5 C6 C7 C1 -.3(8) ?
C5 C6 C7 S2 174.4(4) ?
O1 C1 C7 C6 166.7(4) ?
C2 C1 C7 C6 -19.4(6) ?
O1 C1 C7 S2 -8.6(5) ?
C2 C1 C7 S2 165.3(3) ?
C19 S2 C7 C6 11.9(4) ?
C19 S2 C7 C1 -172.5(3) ?
C5 C4 C8 C9 25.1(6) ?
C3 C4 C8 C9 -156.8(4) yes
C5 C4 C8 C10 -104.5(5) ?
C3 C4 C8 C10 73.6(5) yes
C3 C2 C11 C20 83.1(4) ?
C1 C2 C11 C20 -91.5(4) ?
C3 C2 C11 S1 -40.4(4) ?
C1 C2 C11 S1 144.9(3) ?
C12 S1 C11 C20 151.2(3) ?
C12 S1 C11 C2 -83.5(3) yes
C11 S1 C12 C13 66.4(4) yes
C14 O2 C13 C12 -169.0(4) yes
S1 C12 C13 O2 67.5(4) yes
C13 O2 C14 C15 -57.9(6) yes
C16 O3 C15 C14 128.6(5) yes
O2 C14 C15 O3 89.5(6) yes
C15 O3 C16 C17 -170.5(5) yes
C18 O4 C17 C16 177.9(5) yes
O3 C16 C17 O4 67.5(6) yes
C17 O4 C18 C19 165.1(4) yes
O4 C18 C19 S2 -64.9(6) yes
C7 S2 C19 C18 93.3(4) yes
C2 C11 C20 C21 -74.2(5) yes
S1 C11 C20 C21 52.4(4) ?
C2 C11 C20 C25 105.2(4) ?
S1 C11 C20 C25 -128.3(3) ?
C25 C20 C21 C22 2.1(6) ?
C11 C20 C21 C22 -178.5(4) ?
C20 C21 C22 C23 -1.5(6) ?
C21 C22 C23 C24 -.3(6) ?
C21 C22 C23 N1 179.8(4) ?
O5 N1 C23 C22 166.6(4) ?
O6 N1 C23 C22 -13.9(6) ?
O5 N1 C23 C24 -13.2(6) ?
O6 N1 C23 C24 166.3(4) ?
C22 C23 C24 C25 1.5(6) ?
N1 C23 C24 C25 -178.7(4) ?
C23 C24 C25 C20 -.8(6) ?
C21 C20 C25 C24 -.9(6) ?
C11 C20 C25 C24 179.7(4) ?
